data_4038863
loop_
_publ_author_name
'Debnath, Sudipto'
'Das, Tuluma'
'Pati, Tanmay K.'
'Majumdar, Swapan'
'Maiti, Dilip K.'

_publ_section_title
;
 Metal-Free Indole-Phenacyl Bromide Cyclization: A Regioselective
 Synthesis of 3,5-Diarylcarbazoles.
;
_journal_issue 20
_journal_name_full 'The Journal of organic chemistry'
_journal_page_first 13272
_journal_page_last 13279
_journal_paper_doi 10.1021/acs.joc.0c01670
_journal_volume 85
_journal_year 2020
_chemical_formula_moiety 'C26 H21 N O2'
_chemical_formula_sum 'C26 H21 N O2'
_chemical_formula_weight 379.45
_space_group_crystal_system monoclinic
_space_group_IT_number 4
_space_group_name_Hall 'P 2yb'
_space_group_name_H-M_alt 'P 1 21 1'
_atom_sites_solution_hydrogens geom
_audit_creation_method SHELXL-2014/7
_cell_angle_alpha 90
_cell_angle_beta 106.897(4)
_cell_angle_gamma 90
_cell_formula_units_Z 2
_cell_length_a 10.676(4)
_cell_length_b 8.467(3)
_cell_length_c 11.173(4)
_cell_measurement_reflns_used 1936
_cell_measurement_temperature 296(2)
_cell_measurement_theta_max 21.66
_cell_measurement_theta_min 3.07
_cell_volume 966.4(6)
_computing_structure_refinement 'SHELXL-2014/7 (Sheldrick, 2014)'
_diffrn_ambient_temperature 296(2)
_diffrn_measured_fraction_theta_full 0.994
_diffrn_measured_fraction_theta_max 0.994
_diffrn_measurement_device_type 'Bruker APEX-II CCD'
_diffrn_measurement_method '\f and \w scans'
_diffrn_radiation_type MoK\a
_diffrn_radiation_wavelength 0.71073
_diffrn_reflns_av_R_equivalents 0.0338
_diffrn_reflns_av_unetI/netI 0.0389
_diffrn_reflns_Laue_measured_fraction_full 0.994
_diffrn_reflns_Laue_measured_fraction_max 0.994
_diffrn_reflns_limit_h_max 11
_diffrn_reflns_limit_h_min -10
_diffrn_reflns_limit_k_max 8
_diffrn_reflns_limit_k_min -9
_diffrn_reflns_limit_l_max 12
_diffrn_reflns_limit_l_min -12
_diffrn_reflns_number 5350
_diffrn_reflns_point_group_measured_fraction_full 0.918
_diffrn_reflns_point_group_measured_fraction_max 0.918
_diffrn_reflns_theta_full 24.526
_diffrn_reflns_theta_max 24.526
_diffrn_reflns_theta_min 1.905
_diffrn_source 'sealed tube'
_exptl_absorpt_coefficient_mu 0.082
_exptl_absorpt_correction_T_max 0.9694
_exptl_absorpt_correction_T_min 0.9443
_exptl_absorpt_correction_type multi-scan
_exptl_crystal_colour colourless
_exptl_crystal_density_diffrn 1.305
_exptl_crystal_description crystalline
_exptl_crystal_F_000 400
_exptl_crystal_size_max 0.90
_exptl_crystal_size_mid 0.71
_exptl_crystal_size_min 0.51
_refine_diff_density_max 0.194
_refine_diff_density_min -0.117
_refine_diff_density_rms 0.029
_refine_ls_abs_structure_details
;
 Flack x determined using 759 quotients [(I+)-(I-)]/[(I+)+(I-)]
 (Parsons, Flack and Wagner, Acta Cryst. B69 (2013) 249-259).
;
_refine_ls_abs_structure_Flack -0.5(10)
_refine_ls_extinction_coef 0.017(4)
_refine_ls_extinction_expression Fc^*^=kFc[1+0.001xFc^2^\l^3^/sin(2\q)]^-1/4^
_refine_ls_extinction_method 'SHELXL-2014/7 (Sheldrick 2014'
_refine_ls_goodness_of_fit_ref 0.846
_refine_ls_hydrogen_treatment constr
_refine_ls_matrix_type full
_refine_ls_number_parameters 265
_refine_ls_number_reflns 2315
_refine_ls_number_restraints 1
_refine_ls_restrained_S_all 0.845
_refine_ls_R_factor_all 0.0422
_refine_ls_R_factor_gt 0.0358
_refine_ls_shift/su_max 0.000
_refine_ls_shift/su_mean 0.000
_refine_ls_structure_factor_coef Fsqd
_refine_ls_weighting_details 'w=1/[\s^2^(Fo^2^)+(0.0709P)^2^+0.1383P] where P=(Fo^2^+2Fc^2^)/3'
_refine_ls_weighting_scheme calc
_refine_ls_wR_factor_gt 0.0915
_refine_ls_wR_factor_ref 0.0983
_reflns_Friedel_coverage 0.706
_reflns_Friedel_fraction_full 0.828
_reflns_Friedel_fraction_max 0.828
_reflns_number_gt 2051
_reflns_number_total 2315
_reflns_threshold_expression 'I > 2\s(I)'
_cod_data_source_file jo0c01670_si_002.cif
_cod_data_source_block td2_253
_cod_depositor_comments 'Adding full bibliography for 4038863.cif.'
_cod_original_sg_symbol_H-M 'P 21'
_cod_database_code 4038863
_shelx_shelxl_version_number 2014/7
_shelx_space_group_comment
;
The symmetry employed for this shelxl refinement is uniquely defined
by the following loop, which should always be used as a source of
symmetry information in preference to the above space-group names.
They are only intended as comments.
;

loop_
_space_group_symop_operation_xyz
'x, y, z'
'-x, y+1/2, -z'

loop_
_atom_site_label
_atom_site_type_symbol
_atom_site_fract_x
_atom_site_fract_y
_atom_site_fract_z
_atom_site_U_iso_or_equiv
_atom_site_adp_type
_atom_site_occupancy
_atom_site_site_symmetry_order
_atom_site_calc_flag
_atom_site_refinement_flags_posn
_atom_site_refinement_flags_adp
_atom_site_refinement_flags_occupancy
_atom_site_disorder_assembly
_atom_site_disorder_group
O1 O -0.0874(2) 1.1500(3) -0.2053(3) 0.0649(8) Uani 1 1 d . . . . .
O2 O 0.6723(3) 0.4646(4) 0.6522(3) 0.0833(10) Uani 1 1 d . . . . .
C5 C 0.1710(4) 0.7830(5) -0.0730(3) 0.0471(9) Uani 1 1 d . . . . .
C1 C -0.0392(5) 1.3025(5) -0.2170(5) 0.0773(13) Uani 1 1 d . . . . .
H3 H 0.0119 1.3393 -0.1364 0.116 Uiso 1 1 calc R U . . .
H1 H -0.1113 1.3731 -0.2502 0.116 Uiso 1 1 calc R U . . .
H2 H 0.0146 1.2988 -0.2725 0.116 Uiso 1 1 calc R U . . .
C2 C 0.0023(3) 1.0352(5) -0.1579(3) 0.0497(9) Uani 1 1 d . . . . .
C7 C -0.0466(4) 0.8858(5) -0.1529(4) 0.0573(10) Uani 1 1 d . . . . .
H4 H -0.1366 0.8694 -0.1779 0.069 Uiso 1 1 calc R U . . .
C6 C 0.0362(4) 0.7611(5) -0.1116(4) 0.0594(11) Uani 1 1 d . . . . .
H5 H 0.0019 0.6606 -0.1094 0.071 Uiso 1 1 calc R U . . .
C17 C 0.2618(3) 0.6475(5) -0.0322(3) 0.0480(9) Uani 1 1 d . . . . .
C16 C 0.3303(3) 0.6282(5) 0.0914(3) 0.0509(9) Uani 1 1 d . . . . .
H15 H 0.3209 0.7045 0.1480 0.061 Uiso 1 1 calc R U . . .
C15 C 0.4141(3) 0.4998(5) 0.1376(3) 0.0519(10) Uani 1 1 d . . . . .
C12 C 0.4798(3) 0.4869(5) 0.2724(3) 0.0519(10) Uani 1 1 d . . . . .
C11 C 0.4234(4) 0.5505(6) 0.3587(4) 0.0598(11) Uani 1 1 d . . . . .
H12 H 0.3420 0.5992 0.3301 0.072 Uiso 1 1 calc R U . . .
C10 C 0.4834(4) 0.5441(6) 0.4845(4) 0.0650(11) Uani 1 1 d . . . . .
H11 H 0.4430 0.5879 0.5401 0.078 Uiso 1 1 calc R U . . .
C9 C 0.6029(4) 0.4730(5) 0.5284(4) 0.0618(11) Uani 1 1 d . . . . .
C8 C 0.6303(5) 0.5608(8) 0.7363(4) 0.0912(16) Uani 1 1 d . . . . .
H8 H 0.6258 0.6687 0.7088 0.137 Uiso 1 1 calc R U . . .
H10 H 0.6914 0.5523 0.8182 0.137 Uiso 1 1 calc R U . . .
H9 H 0.5454 0.5270 0.7389 0.137 Uiso 1 1 calc R U . . .
C3 C 0.1342(4) 1.0601(5) -0.1164(4) 0.0574(10) Uani 1 1 d . . . . .
H6 H 0.1681 1.1612 -0.1169 0.069 Uiso 1 1 calc R U . . .
C4 C 0.2170(4) 0.9334(5) -0.0738(3) 0.0556(10) Uani 1 1 d . . . . .
H7 H 0.3067 0.9513 -0.0447 0.067 Uiso 1 1 calc R U . . .
C18 C 0.2804(3) 0.5350(5) -0.1167(3) 0.0511(9) Uani 1 1 d . . . . .
C19 C 0.3670(3) 0.4096(5) -0.0726(3) 0.0529(10) Uani 1 1 d . . . . .
C20 C 0.4319(3) 0.3893(5) 0.0524(4) 0.0541(10) Uani 1 1 d . . . . .
H16 H 0.4867 0.3029 0.0792 0.065 Uiso 1 1 calc R U . . .
C14 C 0.6603(4) 0.4048(6) 0.4459(4) 0.0688(12) Uani 1 1 d . . . . .
H13 H 0.7407 0.3542 0.4755 0.083 Uiso 1 1 calc R U . . .
C13 C 0.5990(4) 0.4114(5) 0.3199(4) 0.0626(11) Uani 1 1 d . . . . .
H14 H 0.6384 0.3641 0.2649 0.075 Uiso 1 1 calc R U . . .
N1 N 0.3690(3) 0.3166(4) -0.1719(3) 0.0613(9) Uani 1 1 d . . . . .
H17 H 0.4154 0.2325 -0.1675 0.074 Uiso 1 1 calc R U . . .
C21 C 0.2855(4) 0.3777(6) -0.2801(4) 0.0612(11) Uani 1 1 d . . . . .
C22 C 0.2548(5) 0.3204(6) -0.4003(4) 0.0771(14) Uani 1 1 d . . . . .
H18 H 0.2941 0.2291 -0.4186 0.093 Uiso 1 1 calc R U . . .
C23 C 0.1658(5) 0.4006(7) -0.4915(4) 0.0821(15) Uani 1 1 d . . . . .
H19 H 0.1433 0.3630 -0.5732 0.099 Uiso 1 1 calc R U . . .
C24 C 0.1075(5) 0.5380(7) -0.4651(4) 0.0792(14) Uani 1 1 d . . . . .
H20 H 0.0465 0.5906 -0.5292 0.095 Uiso 1 1 calc R U . . .
C25 C 0.1389(4) 0.5969(6) -0.3458(4) 0.0653(12) Uani 1 1 d . . . . .
H21 H 0.1007 0.6897 -0.3289 0.078 Uiso 1 1 calc R U . . .
C26 C 0.2289(4) 0.5158(5) -0.2503(3) 0.0545(10) Uani 1 1 d . . . . .

loop_
_atom_site_aniso_label
_atom_site_aniso_U_11
_atom_site_aniso_U_22
_atom_site_aniso_U_33
_atom_site_aniso_U_23
_atom_site_aniso_U_13
_atom_site_aniso_U_12
O1 0.0456(15) 0.0569(19) 0.0871(19) 0.0139(16) 0.0111(13) 0.0080(15)
O2 0.084(2) 0.091(3) 0.0618(18) 0.0058(17) 0.0008(15) 0.0286(19)
C5 0.043(2) 0.050(3) 0.0455(19) -0.0002(17) 0.0089(16) 0.0043(18)
C1 0.071(3) 0.052(3) 0.103(3) 0.017(2) 0.016(3) 0.011(2)
C2 0.042(2) 0.051(3) 0.053(2) 0.0066(18) 0.0089(16) 0.009(2)
C7 0.039(2) 0.055(3) 0.070(2) 0.007(2) 0.0046(18) -0.004(2)
C6 0.054(3) 0.050(3) 0.071(3) 0.003(2) 0.014(2) -0.003(2)
C17 0.042(2) 0.043(2) 0.057(2) -0.0003(19) 0.0119(18) -0.0006(18)
C16 0.047(2) 0.045(2) 0.060(2) -0.0015(19) 0.0150(18) 0.0014(19)
C15 0.042(2) 0.047(3) 0.066(2) 0.003(2) 0.0138(18) 0.0015(18)
C12 0.041(2) 0.049(3) 0.062(2) 0.0062(19) 0.0097(18) 0.0038(18)
C11 0.046(2) 0.063(3) 0.067(2) 0.005(2) 0.0108(19) 0.010(2)
C10 0.060(3) 0.067(3) 0.067(3) 0.004(2) 0.015(2) 0.012(2)
C9 0.059(3) 0.060(3) 0.061(2) 0.009(2) 0.009(2) 0.006(2)
C8 0.101(4) 0.104(4) 0.062(3) 0.000(3) 0.013(2) 0.019(3)
C3 0.050(2) 0.042(2) 0.078(3) 0.003(2) 0.016(2) -0.0003(19)
C4 0.044(2) 0.051(3) 0.068(2) 0.000(2) 0.0101(18) 0.002(2)
C18 0.047(2) 0.048(2) 0.059(2) 0.003(2) 0.0152(18) -0.002(2)
C19 0.048(2) 0.047(2) 0.067(3) -0.003(2) 0.021(2) 0.0019(19)
C20 0.044(2) 0.046(2) 0.071(3) 0.006(2) 0.0144(19) 0.0056(19)
C14 0.057(2) 0.072(3) 0.072(3) 0.011(2) 0.010(2) 0.022(2)
C13 0.056(2) 0.062(3) 0.069(3) 0.004(2) 0.018(2) 0.013(2)
N1 0.058(2) 0.055(2) 0.073(2) -0.0087(18) 0.0221(17) 0.0083(17)
C21 0.057(2) 0.062(3) 0.068(3) -0.003(2) 0.024(2) -0.004(2)
C22 0.091(3) 0.074(3) 0.072(3) -0.016(3) 0.032(3) -0.005(3)
C23 0.099(4) 0.091(4) 0.057(3) -0.011(3) 0.023(3) -0.007(3)
C24 0.085(3) 0.089(4) 0.060(3) 0.004(3) 0.016(2) -0.005(3)
C25 0.069(3) 0.068(3) 0.058(2) 0.005(2) 0.017(2) -0.002(2)
C26 0.053(2) 0.052(3) 0.060(2) -0.001(2) 0.0191(19) -0.006(2)

loop_
_atom_type_symbol
_atom_type_description
_atom_type_scat_dispersion_real
_atom_type_scat_dispersion_imag
_atom_type_scat_source
C C 0.0033 0.0016 'International Tables Vol C Tables 4.2.6.8 and 6.1.1.4'
H H 0.0000 0.0000 'International Tables Vol C Tables 4.2.6.8 and 6.1.1.4'
N N 0.0061 0.0033 'International Tables Vol C Tables 4.2.6.8 and 6.1.1.4'
O O 0.0106 0.0060 'International Tables Vol C Tables 4.2.6.8 and 6.1.1.4'

loop_
_geom_angle_atom_site_label_1
_geom_angle_atom_site_label_2
_geom_angle_atom_site_label_3
_geom_angle
_geom_angle_site_symmetry_1
_geom_angle_site_symmetry_3
_geom_angle_publ_flag
C2 O1 C1 117.1(3) . . ?
C9 O2 C8 117.4(4) . . ?
C4 C5 C6 117.7(4) . . ?
C4 C5 C17 121.2(3) . . ?
C6 C5 C17 121.1(4) . . ?
O1 C1 H3 109.5 . . ?
O1 C1 H1 109.5 . . ?
H3 C1 H1 109.5 . . ?
O1 C1 H2 109.5 . . ?
H3 C1 H2 109.5 . . ?
H1 C1 H2 109.5 . . ?
O1 C2 C3 124.2(4) . . ?
O1 C2 C7 116.1(3) . . ?
C3 C2 C7 119.7(3) . . ?
C6 C7 C2 120.5(3) . . ?
C6 C7 H4 119.7 . . ?
C2 C7 H4 119.7 . . ?
C7 C6 C5 120.7(4) . . ?
C7 C6 H5 119.6 . . ?
C5 C6 H5 119.6 . . ?
C16 C17 C18 117.4(3) . . ?
C16 C17 C5 120.7(3) . . ?
C18 C17 C5 121.8(3) . . ?
C17 C16 C15 123.9(3) . . ?
C17 C16 H15 118.1 . . ?
C15 C16 H15 118.1 . . ?
C20 C15 C16 118.0(3) . . ?
C20 C15 C12 122.3(3) . . ?
C16 C15 C12 119.8(3) . . ?
C13 C12 C11 116.7(3) . . ?
C13 C12 C15 122.6(3) . . ?
C11 C12 C15 120.7(3) . . ?
C10 C11 C12 122.1(4) . . ?
C10 C11 H12 118.9 . . ?
C12 C11 H12 118.9 . . ?
C11 C10 C9 119.8(4) . . ?
C11 C10 H11 120.1 . . ?
C9 C10 H11 120.1 . . ?
O2 C9 C10 124.1(4) . . ?
O2 C9 C14 116.1(4) . . ?
C10 C9 C14 119.8(4) . . ?
O2 C8 H8 109.5 . . ?
O2 C8 H10 109.5 . . ?
H8 C8 H10 109.5 . . ?
O2 C8 H9 109.5 . . ?
H8 C8 H9 109.5 . . ?
H10 C8 H9 109.5 . . ?
C2 C3 C4 119.3(4) . . ?
C2 C3 H6 120.3 . . ?
C4 C3 H6 120.3 . . ?
C5 C4 C3 122.0(3) . . ?
C5 C4 H7 119.0 . . ?
C3 C4 H7 119.0 . . ?
C17 C18 C19 119.2(3) . . ?
C17 C18 C26 133.7(4) . . ?
C19 C18 C26 107.1(3) . . ?
N1 C19 C20 129.0(4) . . ?
N1 C19 C18 108.4(3) . . ?
C20 C19 C18 122.5(4) . . ?
C15 C20 C19 118.9(4) . . ?
C15 C20 H16 120.6 . . ?
C19 C20 H16 120.6 . . ?
C13 C14 C9 119.9(4) . . ?
C13 C14 H13 120.0 . . ?
C9 C14 H13 120.0 . . ?
C14 C13 C12 121.6(4) . . ?
C14 C13 H14 119.2 . . ?
C12 C13 H14 119.2 . . ?
C19 N1 C21 109.7(3) . . ?
C19 N1 H17 125.2 . . ?
C21 N1 H17 125.2 . . ?
N1 C21 C22 129.3(4) . . ?
N1 C21 C26 108.6(4) . . ?
C22 C21 C26 122.0(4) . . ?
C23 C22 C21 118.2(5) . . ?
C23 C22 H18 120.9 . . ?
C21 C22 H18 120.9 . . ?
C22 C23 C24 121.2(4) . . ?
C22 C23 H19 119.4 . . ?
C24 C23 H19 119.4 . . ?
C25 C24 C23 120.8(5) . . ?
C25 C24 H20 119.6 . . ?
C23 C24 H20 119.6 . . ?
C24 C25 C26 119.0(5) . . ?
C24 C25 H21 120.5 . . ?
C26 C25 H21 120.5 . . ?
C25 C26 C21 118.6(4) . . ?
C25 C26 C18 135.1(4) . . ?
C21 C26 C18 106.2(4) . . ?

loop_
_geom_bond_atom_site_label_1
_geom_bond_atom_site_label_2
_geom_bond_distance
_geom_bond_site_symmetry_2
_geom_bond_publ_flag
O1 C2 1.360(5) . ?
O1 C1 1.411(5) . ?
O2 C9 1.368(5) . ?
O2 C8 1.411(6) . ?
C5 C4 1.366(6) . ?
C5 C6 1.389(5) . ?
C5 C17 1.486(5) . ?
C1 H3 0.9600 . ?
C1 H1 0.9600 . ?
C1 H2 0.9600 . ?
C2 C3 1.365(5) . ?
C2 C7 1.376(6) . ?
C7 C6 1.368(6) . ?
C7 H4 0.9300 . ?
C6 H5 0.9300 . ?
C17 C16 1.371(5) . ?
C17 C18 1.396(5) . ?
C16 C15 1.407(5) . ?
C16 H15 0.9300 . ?
C15 C20 1.387(5) . ?
C15 C12 1.469(5) . ?
C12 C13 1.384(5) . ?
C12 C11 1.386(5) . ?
C11 C10 1.365(6) . ?
C11 H12 0.9300 . ?
C10 C9 1.367(5) . ?
C10 H11 0.9300 . ?
C9 C14 1.373(6) . ?
C8 H8 0.9600 . ?
C8 H10 0.9600 . ?
C8 H9 0.9600 . ?
C3 C4 1.383(6) . ?
C3 H6 0.9300 . ?
C4 H7 0.9300 . ?
C18 C19 1.400(5) . ?
C18 C26 1.441(5) . ?
C19 N1 1.366(5) . ?
C19 C20 1.377(5) . ?
C20 H16 0.9300 . ?
C14 C13 1.371(6) . ?
C14 H13 0.9300 . ?
C13 H14 0.9300 . ?
N1 C21 1.378(5) . ?
N1 H17 0.8600 . ?
C21 C22 1.375(6) . ?
C21 C26 1.400(6) . ?
C22 C23 1.356(7) . ?
C22 H18 0.9300 . ?
C23 C24 1.390(7) . ?
C23 H19 0.9300 . ?
C24 C25 1.371(6) . ?
C24 H20 0.9300 . ?
C25 C26 1.392(6) . ?
C25 H21 0.9300 . ?
